data_2013481
loop_
_publ_author_name
'Herman, Gerrit G.'
'Lippens, Werner'
'Goeminne, Andre M.'
'Steenland, Mathieu'
'Blaton, Norbert M.'

_publ_section_title
;
 Copper(II) complexes of pentadentate 17-membered macrocyclic
 diamidodiamines with N, O or S as additional donors
;
_journal_issue 7
_journal_name_full 'Acta Crystallographica Section C'
_journal_page_first m294
_journal_page_last m298
_journal_paper_doi 10.1107/S0108270102023247
_journal_volume 59
_journal_year 2003
_chemical_formula_iupac '[Cu (C12 H23 N5 O2)] , 4H2 O'
_chemical_formula_moiety 'C12 H23 Cu N5 O2 , 4H2 O'
_chemical_formula_sum 'C12 H31 Cu N5 O6'
_chemical_formula_weight 404.96
_chemical_name_systematic
;
(2,6-dioxo-1,4,7,11,14-pentaazacycloheptadecanato)copper(II) tetrahydrate
;
_space_group_IT_number 33
_symmetry_cell_setting orthorhombic
_symmetry_space_group_name_Hall 'P 2c -2n'
_symmetry_space_group_name_H-M 'P n a 21'
_audit_creation_method 'WinGX routine CIF_UPDATE'
_cell_angle_alpha 90
_cell_angle_beta 90
_cell_angle_gamma 90
_cell_formula_units_Z 4
_cell_length_a 13.3375(5)
_cell_length_b 8.9992(3)
_cell_length_c 15.5637(4)
_cell_measurement_reflns_used 41
_cell_measurement_temperature 293(2)
_cell_measurement_theta_max 27.7
_cell_measurement_theta_min 10.9
_cell_volume 1868.06(11)
_computing_cell_refinement XSCANS
_computing_data_collection 'XSCANS (Siemens, 1996)'
_computing_data_reduction 'REDUCE in XSCANS'
_computing_molecular_graphics 'DIAMOND (Bergerhoff, 1996)'
_computing_publication_material 'WinGX (Farrugia, 1999)'
_computing_structure_refinement 'SHELXL97 (Sheldrick, 1997)'
_computing_structure_solution 'SIR92 (Altomare et al., 1994)'
_diffrn_measurement_device_type 'Siemens P4 four-circle'
_diffrn_measurement_method \w/2\q
_diffrn_radiation_type CuK\a
_diffrn_radiation_wavelength 1.54178
_diffrn_reflns_av_R_equivalents 0.0331
_diffrn_reflns_limit_h_max 16
_diffrn_reflns_limit_h_min -1
_diffrn_reflns_limit_k_max 10
_diffrn_reflns_limit_k_min -1
_diffrn_reflns_limit_l_max 1
_diffrn_reflns_limit_l_min -16
_diffrn_reflns_number 2267
_diffrn_reflns_theta_max 69.07
_diffrn_standards_decay_% 3
_diffrn_standards_interval_count 100
_diffrn_standards_number 3
_exptl_absorpt_coefficient_mu 1.982
_exptl_absorpt_correction_T_max 0.804
_exptl_absorpt_correction_T_min 0.400
_exptl_absorpt_correction_type '\y scan'
_exptl_absorpt_process_details '(XEMP; Siemens, 1989)'
_exptl_crystal_colour 'dark blue'
_exptl_crystal_density_diffrn 1.44
_exptl_crystal_density_method 'not measured'
_exptl_crystal_description tablet
_exptl_crystal_F_000 860
_exptl_crystal_size_max 0.48
_exptl_crystal_size_mid 0.4
_exptl_crystal_size_min 0.11
_refine_diff_density_max 0.668
_refine_diff_density_min -0.537
_refine_ls_abs_structure_details 'Flack (1983), 138 Friedel pairs'
_refine_ls_abs_structure_Flack 0.03(4)
_refine_ls_extinction_coef 0.0062(5)
_refine_ls_extinction_expression Fc^*^=kFc[1+0.001xFc^2^\l^3^/sin(2\q)]^-1/4^
_refine_ls_extinction_method SHELXL97
_refine_ls_goodness_of_fit_ref 1.107
_refine_ls_hydrogen_treatment constr
_refine_ls_matrix_type full
_refine_ls_number_parameters 218
_refine_ls_number_reflns 1856
_refine_ls_R_factor_all 0.0406
_refine_ls_R_factor_gt 0.0401
_refine_ls_shift/su_max 0
_refine_ls_structure_factor_coef Fsqd
_refine_ls_weighting_details 'calc w = 1/[\s^2^(Fo^2^)+(0.0764P)^2^+0.2709P] where P = (Fo^2^+2Fc^2^)/3'
_refine_ls_weighting_scheme calc
_refine_ls_wR_factor_gt 0.1031
_refine_ls_wR_factor_ref 0.1038
_reflns_number_gt 1824
_reflns_number_total 1856
_reflns_threshold_expression I>2\s(I)
_cod_data_source_file na1585.cif
_cod_data_source_block I
_cod_database_code 2013481
_cod_database_fobs_code 2013481

loop_
_symmetry_equiv_pos_as_xyz
'x, y, z'
'-x, -y, z+1/2'
'-x+1/2, y+1/2, z+1/2'
'x+1/2, -y+1/2, z'

loop_
_atom_site_label
_atom_site_fract_x
_atom_site_fract_y
_atom_site_fract_z
_atom_site_U_iso_or_equiv
_atom_site_adp_type
_atom_site_calc_flag
_atom_site_refinement_flags
_atom_site_occupancy
_atom_site_disorder_assembly
_atom_site_disorder_group
_atom_site_type_symbol
Cu 0.22964(3) -0.09467(5) 0.14705(5) 0.0348(2) Uani d . 1 . . Cu
N 0.2048(2) 0.0652(4) 0.2588(2) 0.0408(7) Uani d . 1 . . N
H 0.2604 0.1035 0.2829 0.053 Uiso d R 1 . . H
C11 0.1463(3) 0.1861(4) 0.2221(3) 0.0468(9) Uani d . 1 . . C
H11A 0.1914 0.2645 0.2037 0.061 Uiso calc R 1 . . H
H11B 0.1026 0.2267 0.266 0.061 Uiso calc R 1 . . H
C21 0.0829(2) 0.1358(4) 0.1455(3) 0.0410(7) Uani d . 1 . . C
O21 0.0119(2) 0.2256(3) 0.1236(2) 0.0559(9) Uani d . 1 . . O
N31 0.1088(2) 0.0142(3) 0.1083(2) 0.0392(6) Uani d . 1 . . N
C41 0.0631(3) -0.0270(5) 0.0262(3) 0.0455(9) Uani d . 1 . . C
H41A 0.002 0.0298 0.0183 0.059 Uiso calc R 1 . . H
H41B 0.0451 -0.1315 0.0278 0.059 Uiso calc R 1 . . H
C51 0.1319(4) 0.0001(6) -0.0493(4) 0.0585(12) Uani d . 1 . . C
H51A 0.1468 0.1055 -0.0525 0.076 Uiso calc R 1 . . H
H51B 0.0972 -0.0274 -0.1017 0.076 Uiso calc R 1 . . H
C61 0.2300(3) -0.0857(6) -0.0444(4) 0.0547(14) Uani d . 1 . . C
H61A 0.2149 -0.191 -0.0419 0.071 Uiso calc R 1 . . H
H61B 0.2677 -0.0678 -0.0967 0.071 Uiso calc R 1 . . H
N71 0.2934(2) -0.0462(4) 0.0302(2) 0.0433(7) Uani d . 1 . . N
H71 0.2958 0.0493 0.0306 0.056 Uiso d R 1 . . H
C81 0.3943(3) -0.1133(5) 0.0261(3) 0.0502(10) Uani d . 1 . . C
H81A 0.437 -0.0559 -0.0119 0.065 Uiso calc R 1 . . H
H81B 0.39 -0.2139 0.004 0.065 Uiso calc R 1 . . H
C12 0.1506(4) -0.0215(6) 0.3244(3) 0.0604(13) Uani d . 1 . . C
H12A 0.083 0.0175 0.329 0.079 Uiso calc R 1 . . H
H12B 0.1832 -0.006 0.3794 0.079 Uiso calc R 1 . . H
C22 0.1441(3) -0.1845(5) 0.3084(3) 0.0459(9) Uani d . 1 . . C
O22 0.1164(3) -0.2661(4) 0.3714(2) 0.0609(8) Uani d . 1 . . O
N32 0.1691(2) -0.2332(3) 0.2326(2) 0.0402(7) Uani d . 1 . . N
C42 0.1870(4) -0.3922(4) 0.2214(4) 0.0483(10) Uani d . 1 . . C
H42A 0.1656 -0.4227 0.1645 0.063 Uiso calc R 1 . . H
H42B 0.1485 -0.4478 0.2634 0.063 Uiso calc R 1 . . H
C52 0.2974(4) -0.4245(5) 0.2327(4) 0.0568(12) Uani d . 1 . . C
H52A 0.3172 -0.3932 0.2899 0.074 Uiso calc R 1 . . H
H52B 0.3073 -0.5311 0.2293 0.074 Uiso calc R 1 . . H
C62 0.3659(3) -0.3509(5) 0.1684(3) 0.0528(11) Uani d . 1 . . C
H62A 0.4338 -0.3863 0.1775 0.069 Uiso calc R 1 . . H
H62B 0.3457 -0.3801 0.111 0.069 Uiso calc R 1 . . H
N72 0.3653(2) -0.1860(4) 0.1741(2) 0.0410(7) Uani d . 1 . . N
H72 0.3829 -0.1572 0.2252 0.053 Uiso d R 1 . . H
C82 0.4380(3) -0.1147(5) 0.1158(3) 0.0482(10) Uani d . 1 . . C
H82A 0.5006 -0.1694 0.1162 0.063 Uiso calc R 1 . . H
H82B 0.4513 -0.0139 0.1346 0.063 Uiso calc R 1 . . H
O1 0.4064(3) -0.7935(4) 0.2825(3) 0.0717(10) Uani d . 1 . . O
H1A 0.4323 -0.8698 0.3068 0.093 Uiso d R 1 . . H
H1B 0.4364 -0.7812 0.2351 0.093 Uiso d R 1 . . H
O2 0.1407(3) -0.5830(4) 0.0157(3) 0.0700(10) Uani d . 1 . . O
H2A 0.0998 -0.6307 0.0469 0.091 Uiso d R 1 . . H
H2B 0.1998 -0.6047 0.0321 0.091 Uiso d R 1 . . H
O3 0.4414(3) -0.0813(4) 0.3484(3) 0.0644(9) Uani d . 1 . . O
H3A 0.4097 -0.0926 0.3952 0.084 Uiso d R 1 . . H
H3B 0.4978 -0.124 0.3534 0.084 Uiso d R 1 . . H
O4 0.3324(2) -0.7155(4) 0.0343(2) 0.0571(8) Uani d . 1 . . O
H4A 0.3847 -0.729 0.064 0.074 Uiso d R 1 . . H
H4B 0.3478 -0.7268 -0.0183 0.074 Uiso d R 1 . . H

loop_
_atom_site_aniso_label
_atom_site_aniso_U_11
_atom_site_aniso_U_22
_atom_site_aniso_U_33
_atom_site_aniso_U_12
_atom_site_aniso_U_13
_atom_site_aniso_U_23
Cu 0.0331(3) 0.0395(3) 0.0317(4) 0.00230(15) 0.0027(2) 0.0025(2)
N 0.0366(13) 0.0457(15) 0.040(2) 0.0019(13) -0.0033(15) -0.0007(15)
C11 0.0479(18) 0.0421(17) 0.050(3) 0.0057(15) -0.0090(19) -0.0082(18)
C21 0.0381(13) 0.0446(15) 0.040(2) 0.0031(13) -0.0053(18) 0.005(2)
O21 0.0518(14) 0.0561(14) 0.060(2) 0.0189(12) -0.0104(14) -0.0032(14)
N31 0.0380(14) 0.0438(15) 0.0357(16) 0.0013(11) 0.0003(13) 0.0012(13)
C41 0.0402(16) 0.058(2) 0.038(2) 0.0000(15) -0.0048(16) -0.0022(17)
C51 0.061(2) 0.064(3) 0.050(3) -0.002(2) -0.003(2) 0.008(2)
C61 0.054(3) 0.079(4) 0.032(3) 0.0070(19) 0.0056(18) 0.000(2)
N71 0.0410(14) 0.0497(16) 0.039(2) 0.0001(14) 0.0040(14) 0.0050(15)
C81 0.0429(19) 0.063(2) 0.045(3) 0.0017(16) 0.0108(19) 0.0039(18)
C12 0.081(3) 0.062(3) 0.038(3) 0.006(2) 0.017(2) -0.001(2)
C22 0.0409(17) 0.062(2) 0.035(2) -0.0047(16) 0.0018(16) 0.0072(18)
O22 0.073(2) 0.0697(19) 0.0403(19) -0.0183(15) 0.0076(15) 0.0083(15)
N32 0.0441(14) 0.0411(15) 0.0354(19) -0.0023(12) 0.0028(13) 0.0023(13)
C42 0.055(2) 0.043(2) 0.047(3) -0.0042(14) 0.004(2) 0.0047(17)
C52 0.064(3) 0.045(2) 0.062(3) 0.0079(19) -0.004(3) 0.009(2)
C62 0.0507(18) 0.0475(19) 0.060(3) 0.0114(16) 0.0058(19) 0.0029(18)
N72 0.0371(12) 0.0475(15) 0.038(2) 0.0047(11) -0.0004(12) -0.0005(12)
C82 0.0351(16) 0.0542(19) 0.055(3) -0.0018(14) 0.0073(17) -0.0010(17)
O1 0.0587(18) 0.076(2) 0.081(3) -0.0044(16) 0.0066(19) 0.005(2)
O2 0.069(2) 0.083(2) 0.058(3) 0.0073(16) -0.0065(19) 0.0093(18)
O3 0.0587(18) 0.086(2) 0.048(2) 0.0074(16) -0.0013(17) 0.0025(17)
O4 0.0480(15) 0.079(2) 0.0445(19) -0.0051(14) -0.0038(14) 0.0018(15)

loop_
_atom_type_symbol
_atom_type_description
_atom_type_scat_dispersion_real
_atom_type_scat_dispersion_imag
_atom_type_scat_source
C C 0.0181 0.0091 'International Tables Vol C Tables 4.2.6.8 and 6.1.1.4'
H H 0 0 'International Tables Vol C Tables 4.2.6.8 and 6.1.1.4'
N N 0.0311 0.018 'International Tables Vol C Tables 4.2.6.8 and 6.1.1.4'
O O 0.0492 0.0322 'International Tables Vol C Tables 4.2.6.8 and 6.1.1.4'
Cu Cu -1.9646 0.5888 'International Tables Vol C Tables 4.2.6.8 and 6.1.1.4'

loop_
_geom_angle_atom_site_label_1
_geom_angle_atom_site_label_2
_geom_angle_atom_site_label_3
_geom_angle
_geom_angle_publ_flag
N31 Cu N32 100.60(10) yes
N31 Cu N72 171.20(10) yes
N32 Cu N72 88.20(10) yes
N31 Cu N71 87.80(10) yes
N32 Cu N71 153.00(10) yes
N72 Cu N71 84.30(10) yes
N31 Cu N 78.60(10) yes
N32 Cu N 80.00(10) yes
N72 Cu N 103.10(10) yes
N71 Cu N 126.90(10) yes
C11 N C12 113.8(4) no
C11 N Cu 104.5(3) no
C12 N Cu 105.4(3) no
C11 N H 108.6 no
C12 N H 108.5 no
Cu N H 116.1 no
N C11 C21 112.4(3) no
N C11 H11A 109.1 no
C21 C11 H11A 109.1 no
N C11 H11B 109.1 no
C21 C11 H11B 109.1 no
H11A C11 H11B 107.9 no
N31 C21 O21 127.7(4) no
N31 C21 C11 117.1(3) no
O21 C21 C11 115.2(3) no
C21 N31 C41 119.8(3) no
C21 N31 Cu 120.1(3) no
C41 N31 Cu 118.6(3) no
N31 C41 C51 112.7(3) no
N31 C41 H41A 109.1 no
C51 C41 H41A 109.1 no
N31 C41 H41B 109.1 no
C51 C41 H41B 109.1 no
H41A C41 H41B 107.8 no
C41 C51 C61 113.7(4) no
C41 C51 H51A 108.8 no
C61 C51 H51A 108.8 no
C41 C51 H51B 108.8 no
C61 C51 H51B 108.8 no
H51A C51 H51B 107.7 no
N71 C61 C51 114.1(4) no
N71 C61 H61A 108.7 no
C51 C61 H61A 108.7 no
N71 C61 H61B 108.7 no
C51 C61 H61B 108.7 no
H61A C61 H61B 107.6 no
C81 N71 C61 112.9(4) no
C81 N71 Cu 109.2(3) no
C61 N71 Cu 114.0(3) no
C81 N71 H71 112 no
C61 N71 H71 105.5 no
Cu N71 H71 102.7 no
N71 C81 C82 108.3(4) no
N71 C81 H81A 110 no
C82 C81 H81A 110 no
N71 C81 H81B 110 no
C82 C81 H81B 110 no
H81A C81 H81B 108.4 no
N C12 C22 115.7(4) no
N C12 H12A 108.4 no
C22 C12 H12A 108.4 no
N C12 H12B 108.4 no
C22 C12 H12B 108.4 no
H12A C12 H12B 107.4 no
O22 C22 N32 125.2(4) no
O22 C22 C12 116.9(4) no
N32 C22 C12 117.9(4) no
C22 N32 C42 118.6(4) no
C22 N32 Cu 119.9(3) no
C42 N32 Cu 117.8(3) no
N32 C42 C52 109.5(4) no
N32 C42 H42A 109.8 no
C52 C42 H42A 109.8 no
N32 C42 H42B 109.8 no
C52 C42 H42B 109.8 no
H42A C42 H42B 108.2 no
C62 C52 C42 115.4(4) no
C62 C52 H52A 108.4 no
C42 C52 H52A 108.4 no
C62 C52 H52B 108.4 no
C42 C52 H52B 108.4 no
H52A C52 H52B 107.5 no
N72 C62 C52 113.3(4) no
N72 C62 H62A 108.9 no
C52 C62 H62A 108.9 no
N72 C62 H62B 108.9 no
C52 C62 H62B 108.9 no
H62A C62 H62B 107.7 no
C82 N72 C62 113.2(3) no
C82 N72 Cu 106.4(2) no
C62 N72 Cu 113.3(2) no
C82 N72 H72 104.9 no
C62 N72 H72 110.5 no
Cu N72 H72 108 no
N72 C82 C81 108.6(3) no
N72 C82 H82A 110 no
C81 C82 H82A 110 no
N72 C82 H82B 110 no
C81 C82 H82B 110 no
H82A C82 H82B 108.3 no
H1A O1 H1B 107.4 no
H2A O2 H2B 107.9 no
H3A O3 H3B 107.9 no
H4A O4 H4B 108.1 no

loop_
_geom_bond_atom_site_label_1
_geom_bond_atom_site_label_2
_geom_bond_site_symmetry_2
_geom_bond_distance
_geom_bond_publ_flag
Cu N31 . 1.980(3) yes
Cu N32 . 1.995(3) yes
Cu N72 . 2.032(3) yes
Cu N71 . 2.055(4) yes
Cu N . 2.281(4) yes
N C11 . 1.456(5) no
N C12 . 1.475(6) no
N H . 0.9 no
C11 C21 . 1.530(6) no
C11 H11A . 0.97 no
C11 H11B . 0.97 no
C21 N31 . 1.285(5) no
C21 O21 . 1.291(4) no
N31 C41 . 1.463(5) no
C41 C51 . 1.511(7) no
C41 H41A . 0.97 no
C41 H41B . 0.97 no
C51 C61 . 1.521(7) no
C51 H51A . 0.97 no
C51 H51B . 0.97 no
C61 N71 . 1.480(7) no
C61 H61A . 0.97 no
C61 H61B . 0.97 no
N71 C81 . 1.477(5) no
N71 H71 . 0.8602 no
C81 C82 . 1.513(7) no
C81 H81A . 0.97 no
C81 H81B . 0.97 no
C12 C22 . 1.491(8) no
C12 H12A . 0.97 no
C12 H12B . 0.97 no
C22 O22 . 1.279(5) no
C22 N32 . 1.301(6) no
N32 C42 . 1.461(5) no
C42 C52 . 1.511(7) no
C42 H42A . 0.97 no
C42 H42B . 0.97 no
C52 C62 . 1.509(7) no
C52 H52A . 0.97 no
C52 H52B . 0.97 no
C62 N72 . 1.487(5) no
C62 H62A . 0.97 no
C62 H62B . 0.97 no
N72 C82 . 1.474(5) no
N72 H72 . 0.8684 no
C82 H82A . 0.97 no
C82 H82B . 0.97 no
O1 H1A . 0.8559 no
O1 H1B . 0.8469 no
O2 H2A . 0.8468 no
O2 H2B . 0.8509 no
O3 H3A . 0.8485 no
O3 H3B . 0.8491 no
O4 H4A . 0.8463 no
O4 H4B . 0.8498 no

loop_
_geom_hbond_atom_site_label_D
_geom_hbond_atom_site_label_H
_geom_hbond_atom_site_label_A
_geom_hbond_site_symmetry_A
_geom_hbond_distance_DH
_geom_hbond_distance_HA
_geom_hbond_distance_DA
_geom_hbond_angle_DHA
_geom_hbond_publ_flag
N H O1 1_565 0.90 2.16 2.997(6) 155 yes
O1 H1A O3 1_545 0.85 2.01 2.825(5) 157 yes
O1 H1B O21 4_545 0.85 2.07 2.910(5) 173 yes
O2 H2A O21 1_545 0.85 2.12 2.955(5) 172 yes
O2 H2B O4 . 0.85 2.03 2.835(5) 158 yes
O3 H3A O2 3_555 0.85 1.99 2.825(6) 166 yes
O3 H3B O22 4_545 0.85 1.89 2.732(6) 174 yes
O4 H4A O21 4_545 0.85 1.93 2.770(4) 170 yes
O4 H4B O22 3_544 0.85 1.82 2.665(4) 176 yes
N71 H71 O4 1_565 0.86 2.17 3.023(5) 169 yes
N72 H72 O3 . 0.87 2.18 3.045(5) 174 yes

loop_
_geom_torsion_atom_site_label_1
_geom_torsion_atom_site_label_2
_geom_torsion_atom_site_label_3
_geom_torsion_atom_site_label_4
_geom_torsion
_geom_torsion_publ_flag
N31 Cu N C11 -22.6(3) no
N32 Cu N C11 -125.7(3) no
N72 Cu N C11 148.5(3) no
N71 Cu N C11 55.8(3) no
N31 Cu N C12 97.7(3) no
N32 Cu N C12 -5.4(3) no
N72 Cu N C12 -91.2(3) no
N71 Cu N C12 176.1(3) no
C12 N C11 C21 -87.2(5) no
Cu N C11 C21 27.3(4) no
N C11 C21 N31 -19.4(5) no
N C11 C21 O21 163.6(4) no
O21 C21 N31 C41 7.2(6) no
C11 C21 N31 C41 -169.3(3) no
O21 C21 N31 Cu 173.7(3) no
C11 C21 N31 Cu -2.8(5) no
N32 Cu N31 C21 92.1(3) no
N71 Cu N31 C21 -113.7(3) no
N Cu N31 C21 14.7(3) no
N32 Cu N31 C41 -101.3(3) no
N71 Cu N31 C41 52.9(3) no
N Cu N31 C41 -178.7(3) no
C21 N31 C41 C51 103.3(4) no
Cu N31 C41 C51 -63.4(4) no
N31 C41 C51 C61 59.6(5) no
C41 C51 C61 N71 -62.3(6) no
C51 C61 N71 C81 -171.0(4) no
C51 C61 N71 Cu 63.6(5) no
N31 Cu N71 C81 -178.7(3) no
N32 Cu N71 C81 -69.4(4) no
N72 Cu N71 C81 5.3(3) no
N Cu N71 C81 107.4(3) no
N31 Cu N71 C61 -51.3(3) no
N32 Cu N71 C61 57.9(4) no
N72 Cu N71 C61 132.6(3) no
N Cu N71 C61 -125.3(3) no
C61 N71 C81 C82 -159.6(4) no
Cu N71 C81 C82 -31.7(4) no
C11 N C12 C22 124.3(4) no
Cu N C12 C22 10.3(5) no
N C12 C22 O22 166.1(4) no
N C12 C22 N32 -12.4(6) no
O22 C22 N32 C42 -13.1(6) no
C12 C22 N32 C42 165.3(4) no
O22 C22 N32 Cu -171.1(3) no
C12 C22 N32 Cu 7.3(5) no
N31 Cu N32 C22 -77.1(3) no
N72 Cu N32 C22 102.8(3) no
N71 Cu N32 C22 176.6(3) no
N Cu N32 C22 -0.8(3) no
N31 Cu N32 C42 124.7(3) no
N72 Cu N32 C42 -55.4(3) no
N71 Cu N32 C42 18.4(5) no
N Cu N32 C42 -159.0(3) no
C22 N32 C42 C52 -93.4(5) no
Cu N32 C42 C52 65.1(5) no
N32 C42 C52 C62 -62.4(6) no
C42 C52 C62 N72 64.3(6) no
C52 C62 N72 C82 175.6(4) no
C52 C62 N72 Cu -63.1(5) no
N32 Cu N72 C82 176.7(3) no
N71 Cu N72 C82 22.6(3) no
N Cu N72 C82 -104.0(3) no
N32 Cu N72 C62 51.7(3) no
N71 Cu N72 C62 -102.4(3) no
N Cu N72 C62 131.0(3) no
C62 N72 C82 C81 78.7(4) no
Cu N72 C82 C81 -46.4(4) no
N71 C81 C82 N72 52.5(4) no
